data_4327983
loop_
_publ_author_name
'Michael I. Webb'
'Ryan A. Chard'
'Yaser M. Al-Jobory'
'Michael R. Jones'
'Edwin W. Y. Wong'
'Charles J. Walsby'

_publ_contact_author_address
; 
Walsby, Charles J.
Department of Chemistry
Simon Fraser University
Burnaby, British Columbia
Canada         V5A 1S6
;
_publ_contact_author_email cwalsby@sfu.ca
_publ_contact_author_fax +1-778-782-3765
_publ_contact_author_name 'Charles J. Walsby'
_publ_contact_author_phone +1-778-782-4607
_publ_section_title
;
 Pyridine Analogues of the Antimetastatic Ru(III) Complex NAMI-A Targeting
 Non-Covalent Interactions with Albumin
;
_journal_name_full 'Inorganic Chemistry'
_journal_page_first 954
_journal_page_last 966
_journal_paper_doi 10.1021/ic202029e
_journal_volume 51
_journal_year 2012
_chemical_absolute_configuration ad
_chemical_formula_moiety 'C26 H27 Cl4 N4 O5 Ru1 S1'
_chemical_formula_sum 'C26 H27 Cl4 N4 O5 Ru S'
_chemical_formula_weight 750.47
_chemical_name_systematic ?
_space_group_IT_number 29
_symmetry_cell_setting orthorhombic
_symmetry_space_group_name_Hall 'P 2c -2ac'
_symmetry_space_group_name_H-M 'P c a 21'
_atom_sites_solution_hydrogens geom
_atom_sites_solution_primary direct
_cell_angle_alpha 90
_cell_angle_beta 90
_cell_angle_gamma 90
_cell_formula_units_Z 4
_cell_length_a 27.495(3)
_cell_length_b 7.9456(8)
_cell_length_c 14.5149(14)
_cell_measurement_reflns_used 5052
_cell_measurement_temperature 293
_cell_measurement_theta_max 22.75
_cell_measurement_theta_min 2.56
_cell_volume 3171.0(6)
_computing_cell_refinement 'Bruker SAINT'
_computing_data_collection 'Bruker APEX2'
_computing_data_reduction 'Bruker SAINT'
_computing_structure_solution
; 
SIR92 (Altomare et al, 1994)
CRYSTALS (Watkin, 1988) 
;
_diffrn_ambient_temperature 298
_diffrn_measured_fraction_theta_full 0.998
_diffrn_measured_fraction_theta_max 0.960
_diffrn_measurement_device_type 'Bruker APEX-II CCD'
_diffrn_measurement_method '\w scans'
_diffrn_radiation_monochromator graphite
_diffrn_radiation_type MoK\a
_diffrn_radiation_wavelength 0.71073
_diffrn_reflns_av_R_equivalents 0.144
_diffrn_reflns_limit_h_max 35
_diffrn_reflns_limit_h_min -36
_diffrn_reflns_limit_k_max 10
_diffrn_reflns_limit_k_min -10
_diffrn_reflns_limit_l_max 18
_diffrn_reflns_limit_l_min -18
_diffrn_reflns_number 35212
_diffrn_reflns_theta_full 27.392
_diffrn_reflns_theta_max 28.534
_diffrn_reflns_theta_min 1.481
_exptl_absorpt_coefficient_mu 0.939
_exptl_absorpt_correction_T_max 0.7457
_exptl_absorpt_correction_T_min 0.6309
_exptl_absorpt_correction_type multi-scan
_exptl_crystal_colour 'pale yellow'
_exptl_crystal_density_diffrn 1.572
_exptl_crystal_description plate
_exptl_crystal_F_000 1516
_exptl_crystal_size_max 0.2
_exptl_crystal_size_mid 0.1
_exptl_crystal_size_min 0.01
_refine_diff_density_max 1.07
_refine_diff_density_min -0.52
_refine_ls_abs_structure_details 'Flack (1983), 6555 Friedel-pairs'
_refine_ls_abs_structure_Flack 0.01(6)
_refine_ls_extinction_method none
_refine_ls_goodness_of_fit_ref 1.3132
_refine_ls_hydrogen_treatment none
_refine_ls_matrix_type full
_refine_ls_number_parameters 374
_refine_ls_number_reflns 3195
_refine_ls_number_restraints 1
_refine_ls_R_factor_all 0.1613
_refine_ls_R_factor_gt 0.0637
_refine_ls_shift/su_max 0.0001681
_refine_ls_structure_factor_coef F
_refine_ls_weighting_details
;
 Method= Modified Sheldrick 
 w=1/[\s^2^(F) + ( 0.02P)^2^ + 0.00P] 
 ,where P=(max(Fo,0) + 2Fc)/3 
;
_refine_ls_weighting_scheme calc
_refine_ls_wR_factor_all 0.0777
_refine_ls_wR_factor_gt 0.0476
_refine_ls_wR_factor_ref 0.0442
_reflns_limit_h_max 14
_reflns_limit_h_min -14
_reflns_limit_k_max 15
_reflns_limit_k_min -15
_reflns_limit_l_max 18
_reflns_limit_l_min -18
_reflns_number_gt 3580
_reflns_number_total 7533
_reflns_threshold_expression I>2.0\s(I)
_oxford_diffrn_Wilson_B_factor 2.71
_oxford_diffrn_Wilson_scale 186.65
_oxford_refine_ls_r_factor_ref 0.0532
_oxford_refine_ls_scale 0.09508(16)
_oxford_reflns_number_all 7533
_oxford_reflns_threshold_expression_ref I>2.5\s(I)
_cod_data_source_file ic202029e_si_002_4.cif
_cod_data_source_block 3a
_cod_original_cell_volume 3171.0(5)
_cod_original_sg_symbol_H-M 'P c a 21 '
_cod_original_formula_sum 'C26 H27 Cl4 N4 O5 Ru1 S1'
_cod_database_code 4327983

loop_
_symmetry_equiv_pos_as_xyz
x,y,z
-x+1/2,y,z+1/2
x+1/2,-y,z
-x,-y,z+1/2

loop_
_atom_site_label
_atom_site_type_symbol
_atom_site_fract_x
_atom_site_fract_y
_atom_site_fract_z
_atom_site_U_iso_or_equiv
_atom_site_occupancy
_atom_site_adp_type
_atom_site_refinement_flags_posn
Ru1 Ru -0.27859(3) -0.36684(8) -0.27052(13) 0.0484 1.0000 Uani .
Cl1 Cl -0.29388(9) -0.1102(3) -0.34848(19) 0.0492 1.0000 Uani .
Cl2 Cl -0.21197(10) -0.4107(3) -0.3694(2) 0.0637 1.0000 Uani .
Cl3 Cl -0.26020(13) -0.6220(3) -0.1973(2) 0.0869 1.0000 Uani .
Cl4 Cl -0.34647(12) -0.3310(3) -0.1756(2) 0.0744 1.0000 Uani .
S1 S -0.23040(12) -0.2131(3) -0.1724(2) 0.0572 1.0000 Uani .
O1 O -0.1883(3) -0.1262(9) -0.2144(5) 0.0864 1.0000 Uani .
O101 O -0.4351(5) -0.4050(15) -0.9393(8) 0.1305 1.0000 Uani .
O102 O -0.5061(5) -0.3523(14) -0.8858(7) 0.1328 1.0000 Uani .
O201 O -0.5369(6) -1.131(2) -0.3792(14) 0.2093 1.0000 Uani .
O202 O -0.4688(7) -1.167(2) -0.4380(11) 0.1954 1.0000 Uani .
N1 N -0.3232(3) -0.5020(9) -0.3641(5) 0.0450 1.0000 Uani .
N102 N -0.4653(6) -0.4101(15) -0.8788(10) 0.0904 1.0000 Uani .
N201 N -0.3347(4) -1.0140(12) 0.1164(6) 0.0616 1.0000 Uani .
N202 N -0.4967(11) -1.110(2) -0.3770(15) 0.1594 1.0000 Uani .
C1 C -0.2630(4) -0.0556(13) -0.1140(7) 0.0812 1.0000 Uani .
C2 C -0.2088(5) -0.3300(14) -0.0778(8) 0.1028 1.0000 Uani .
C101 C -0.3654(4) -0.4425(13) -0.3911(8) 0.0568 1.0000 Uani .
C102 C -0.3959(4) -0.5224(14) -0.4525(8) 0.0634 1.0000 Uani .
C103 C -0.3813(5) -0.6771(12) -0.4868(8) 0.0599 1.0000 Uani .
C104 C -0.3388(5) -0.7365(14) -0.4587(7) 0.0622 1.0000 Uani .
C105 C -0.3090(4) -0.6528(12) -0.3981(6) 0.0553 1.0000 Uani .
C106 C -0.4157(5) -0.7680(16) -0.5519(9) 0.0939 1.0000 Uani .
C107 C -0.4294(6) -0.6742(13) -0.6381(9) 0.0707 1.0000 Uani .
C108 C -0.3933(5) -0.6261(16) -0.7016(9) 0.0770 1.0000 Uani .
C109 C -0.4061(5) -0.5389(14) -0.7785(10) 0.0781 1.0000 Uani .
C110 C -0.4534(6) -0.4978(14) -0.7947(8) 0.0595 1.0000 Uani .
C111 C -0.4891(5) -0.5390(15) -0.7329(11) 0.0721 1.0000 Uani .
C112 C -0.4771(6) -0.6259(16) -0.6554(10) 0.0785 1.0000 Uani .
C201 C -0.3243(5) -0.8534(19) 0.1073(8) 0.0858 1.0000 Uani .
C202 C -0.3444(5) -0.7668(15) 0.0359(9) 0.0750 1.0000 Uani .
C203 C -0.3767(4) -0.8369(13) -0.0236(7) 0.0569 1.0000 Uani .
C204 C -0.3850(4) -1.0080(14) -0.0122(7) 0.0598 1.0000 Uani .
C205 C -0.3637(4) -1.0922(14) 0.0588(8) 0.0692 1.0000 Uani .
C206 C -0.4028(5) -0.7336(15) -0.0971(8) 0.0842 1.0000 Uani .
C207 C -0.4265(6) -0.8320(12) -0.1709(8) 0.0577 1.0000 Uani .
C208 C -0.4003(4) -0.8910(16) -0.2443(8) 0.0684 1.0000 Uani .
C209 C -0.4221(6) -0.9838(16) -0.3115(8) 0.0727 1.0000 Uani .
C210 C -0.4702(8) -1.0157(16) -0.3065(9) 0.0678 1.0000 Uani .
C211 C -0.4979(6) -0.9602(18) -0.2357(13) 0.0838 1.0000 Uani .
C212 C -0.4754(6) -0.8647(16) -0.1663(8) 0.0748 1.0000 Uani .
H11 H -0.2908 -0.1035 -0.0854 0.11(2) 1.0000 Uiso R
H12 H -0.2730 0.0280 -0.1567 0.11(2) 1.0000 Uiso R
H13 H -0.2428 -0.0060 -0.0684 0.11(2) 1.0000 Uiso R
H21 H -0.2354 -0.3873 -0.0500 0.14(2) 1.0000 Uiso R
H22 H -0.1853 -0.4097 -0.0978 0.14(2) 1.0000 Uiso R
H23 H -0.1945 -0.2560 -0.0341 0.14(2) 1.0000 Uiso R
H1011 H -0.3755 -0.3388 -0.3672 0.054(8) 1.0000 Uiso R
H1021 H -0.4256 -0.4759 -0.4710 0.059(8) 1.0000 Uiso R
H1041 H -0.3289 -0.8405 -0.4807 0.058(8) 1.0000 Uiso R
H1051 H -0.2792 -0.6974 -0.3806 0.046(8) 1.0000 Uiso R
H1061 H -0.4452 -0.7927 -0.5193 0.087(19) 1.0000 Uiso R
H1062 H -0.4002 -0.8723 -0.5700 0.086(19) 1.0000 Uiso R
H1081 H -0.3608 -0.6496 -0.6893 0.071(8) 1.0000 Uiso R
H1091 H -0.3830 -0.5076 -0.8216 0.078(8) 1.0000 Uiso R
H1111 H -0.5215 -0.5086 -0.7454 0.063(8) 1.0000 Uiso R
H1121 H -0.5005 -0.6518 -0.6119 0.074(8) 1.0000 Uiso R
H2011 H -0.3030 -0.8009 0.1479 0.083(8) 1.0000 Uiso R
H2012 H -0.3219 -1.0745 0.1674 0.059(8) 1.0000 Uiso R
H2021 H -0.3356 -0.6545 0.0265 0.066(8) 1.0000 Uiso R
H2041 H -0.4061 -1.0641 -0.0517 0.052(8) 1.0000 Uiso R
H2051 H -0.3684 -1.2070 0.0658 0.060(8) 1.0000 Uiso R
H2061 H -0.4269 -0.6627 -0.0673 0.081(19) 1.0000 Uiso R
H2062 H -0.3785 -0.6640 -0.1272 0.082(19) 1.0000 Uiso R
H2081 H -0.3674 -0.8639 -0.2475 0.065(8) 1.0000 Uiso R
H2091 H -0.4038 -1.0278 -0.3603 0.064(8) 1.0000 Uiso R
H2111 H -0.5313 -0.9813 -0.2354 0.084(8) 1.0000 Uiso R
H2121 H -0.4930 -0.8304 -0.1149 0.073(8) 1.0000 Uiso R

loop_
_atom_site_aniso_label
_atom_site_aniso_U_11
_atom_site_aniso_U_22
_atom_site_aniso_U_33
_atom_site_aniso_U_23
_atom_site_aniso_U_13
_atom_site_aniso_U_12
Ru1 0.0760(5) 0.0305(3) 0.0387(4) 0.0034(5) 0.0066(6) 0.0062(5)
Cl1 0.0702(19) 0.0315(13) 0.0458(14) 0.0097(11) 0.0014(13) 0.0115(13)
Cl2 0.069(2) 0.0509(16) 0.0714(19) -0.0076(13) 0.0128(16) 0.0147(15)
Cl3 0.149(3) 0.0418(15) 0.0698(19) 0.0161(16) -0.019(2) 0.000(2)
Cl4 0.109(3) 0.0522(18) 0.0622(19) -0.0059(15) 0.0320(19) -0.0133(17)
S1 0.091(2) 0.0500(14) 0.0308(14) 0.0009(12) -0.0045(17) 0.0113(16)
O1 0.109(6) 0.094(6) 0.056(4) 0.002(5) 0.038(5) -0.035(6)
O101 0.158(12) 0.139(10) 0.095(8) 0.023(8) -0.009(8) -0.045(8)
O102 0.162(11) 0.124(10) 0.113(9) -0.010(7) -0.045(9) 0.035(9)
O201 0.216(18) 0.191(16) 0.221(17) 0.071(12) -0.158(17) -0.114(15)
O202 0.29(2) 0.141(13) 0.157(14) -0.040(11) -0.154(15) 0.027(13)
N1 0.065(7) 0.034(5) 0.036(5) 0.003(4) 0.011(5) 0.001(5)
N102 0.112(13) 0.060(8) 0.100(12) -0.019(8) -0.036(10) 0.001(8)
N201 0.080(8) 0.060(6) 0.045(6) -0.001(5) -0.010(5) -0.003(6)
N202 0.27(3) 0.071(12) 0.136(18) 0.037(11) -0.10(2) -0.031(16)
C1 0.100(12) 0.065(8) 0.079(9) -0.033(7) -0.004(7) 0.006(7)
C2 0.162(13) 0.093(11) 0.053(7) 0.009(7) -0.019(8) 0.042(9)
C101 0.055(9) 0.044(7) 0.072(8) -0.008(6) 0.019(7) 0.005(7)
C102 0.057(9) 0.049(7) 0.085(9) 0.005(7) -0.006(8) 0.004(7)
C103 0.083(10) 0.028(7) 0.068(9) 0.010(6) -0.008(8) -0.023(6)
C104 0.092(11) 0.042(7) 0.052(8) -0.001(6) 0.002(8) 0.007(7)
C105 0.091(9) 0.030(6) 0.045(6) -0.005(5) -0.002(6) 0.008(6)
C106 0.134(14) 0.055(9) 0.093(12) -0.003(8) -0.003(10) -0.027(9)
C107 0.100(13) 0.039(7) 0.073(10) -0.017(6) -0.012(10) -0.012(8)
C108 0.063(9) 0.088(10) 0.080(10) -0.019(9) 0.007(8) -0.008(9)
C109 0.075(11) 0.096(9) 0.064(9) 0.020(9) 0.000(10) -0.020(7)
C110 0.079(11) 0.050(7) 0.050(10) -0.010(6) -0.014(8) -0.016(8)
C111 0.054(10) 0.076(10) 0.087(10) -0.026(8) -0.010(10) 0.015(8)
C112 0.088(13) 0.068(9) 0.079(10) -0.018(8) 0.016(8) -0.007(9)
C201 0.092(11) 0.099(11) 0.066(9) -0.033(8) -0.021(8) -0.031(10)
C202 0.103(12) 0.051(8) 0.071(10) -0.008(7) -0.005(9) -0.018(8)
C203 0.083(9) 0.043(8) 0.045(7) -0.010(6) 0.002(6) -0.006(7)
C204 0.068(8) 0.058(8) 0.053(7) -0.001(6) -0.017(7) -0.004(7)
C205 0.097(11) 0.053(7) 0.058(8) 0.003(6) -0.002(8) -0.011(7)
C206 0.133(13) 0.050(8) 0.069(9) 0.007(7) -0.011(9) 0.016(9)
C207 0.089(11) 0.038(7) 0.046(7) 0.013(6) -0.017(8) 0.002(7)
C208 0.053(8) 0.086(9) 0.066(10) 0.016(7) -0.003(7) 0.001(8)
C209 0.097(13) 0.066(9) 0.054(8) 0.003(7) -0.004(9) 0.021(9)
C210 0.096(14) 0.050(9) 0.058(8) 0.009(7) -0.036(10) -0.005(9)
C211 0.060(12) 0.076(11) 0.116(13) 0.033(9) -0.021(11) -0.006(9)
C212 0.088(12) 0.073(9) 0.064(9) 0.023(8) 0.008(8) 0.020(9)

loop_
_atom_type_symbol
_atom_type_scat_dispersion_real
_atom_type_scat_dispersion_imag
_atom_type_scat_Cromer_Mann_a1
_atom_type_scat_Cromer_Mann_b1
_atom_type_scat_Cromer_Mann_a2
_atom_type_scat_Cromer_Mann_b2
_atom_type_scat_Cromer_Mann_a3
_atom_type_scat_Cromer_Mann_b3
_atom_type_scat_Cromer_Mann_a4
_atom_type_scat_Cromer_Mann_b4
_atom_type_scat_Cromer_Mann_c
_atom_type_scat_source
C 0.0033 0.0016 2.3100 20.8439 1.0200 10.2075 1.5886 0.5687 0.8650 51.6512 0.2156 'International Tables Vol C 4.2.6.8 and 6.1.1.4'
H 0.0000 0.0000 0.4930 10.5109 0.3229 26.1257 0.1402 3.1424 0.0408 57.7998 0.0030 'International Tables Vol C 4.2.6.8 and 6.1.1.4'
N 0.0061 0.0033 12.2126 0.0057 3.1322 9.8933 2.0125 28.9975 1.1663 0.5826 -11.5290 'International Tables Vol C 4.2.6.8 and 6.1.1.4'
O 0.0106 0.0060 3.0485 13.2771 2.2868 5.7011 1.5463 0.3239 0.8670 32.9089 0.2508 'International Tables Vol C 4.2.6.8 and 6.1.1.4'
S 0.1246 0.1234 6.9053 1.4679 5.2034 22.2151 1.4379 0.2536 1.5863 56.1720 0.8669 'International Tables Vol C 4.2.6.8 and 6.1.1.4'
Cl 0.1484 0.1585 11.4604 0.0104 7.1964 1.1662 6.2556 18.5194 1.6455 47.7784 -9.5574 'International Tables Vol C 4.2.6.8 and 6.1.1.4'
Ru -1.2594 0.8363 19.2674 0.8085 12.9182 8.4347 4.8634 24.7997 1.5676 94.2928 5.3787 'International Tables Vol C 4.2.6.8 and 6.1.1.4'

loop_
_geom_angle_atom_site_label_1
_geom_angle_atom_site_label_2
_geom_angle_atom_site_label_3
_geom_angle
_geom_angle_publ_flag
Cl1 Ru1 Cl2 88.53(9) yes
Cl1 Ru1 Cl3 177.38(11) yes
Cl2 Ru1 Cl3 88.87(11) yes
Cl1 Ru1 Cl4 92.00(9) yes
Cl2 Ru1 Cl4 177.79(11) yes
Cl3 Ru1 Cl4 90.61(11) yes
Cl1 Ru1 S1 86.60(9) yes
Cl2 Ru1 S1 90.44(10) yes
Cl3 Ru1 S1 93.13(10) yes
Cl4 Ru1 S1 91.73(11) yes
Cl1 Ru1 N1 91.6(2) yes
Cl2 Ru1 N1 89.1(2) yes
Cl3 Ru1 N1 88.7(2) yes
Cl4 Ru1 N1 88.7(2) yes
S1 Ru1 N1 178.1(2) yes
Ru1 S1 O1 116.4(3) yes
Ru1 S1 C1 112.6(4) yes
O1 S1 C1 105.4(5) yes
Ru1 S1 C2 113.4(4) yes
O1 S1 C2 107.7(6) yes
C1 S1 C2 99.8(5) yes
Ru1 N1 C101 121.3(7) yes
Ru1 N1 C105 121.0(8) yes
C101 N1 C105 117.7(9) yes
O102 N102 O101 124.0(16) yes
O102 N102 C110 117.4(16) yes
O101 N102 C110 118.5(15) yes
C201 N201 C205 121.9(10) yes
C201 N201 H2012 119.3 no
C205 N201 H2012 118.8 no
O202 N202 O201 122(3) yes
O202 N202 C210 112(3) yes
O201 N202 C210 126(3) yes
S1 C1 H11 109.7 no
S1 C1 H12 109.3 no
H11 C1 H12 109.5 no
S1 C1 H13 109.5 no
H11 C1 H13 109.5 no
H12 C1 H13 109.5 no
S1 C2 H21 108.9 no
S1 C2 H22 110.0 no
H21 C2 H22 109.5 no
S1 C2 H23 109.5 no
H21 C2 H23 109.5 no
H22 C2 H23 109.5 no
N1 C101 C102 124.4(10) yes
N1 C101 H1011 117.9 no
C102 C101 H1011 117.7 no
C101 C102 C103 117.6(11) yes
C101 C102 H1021 122.3 no
C103 C102 H1021 120.1 no
C102 C103 C104 117.6(11) yes
C102 C103 C106 117.6(13) yes
C104 C103 C106 124.8(11) yes
C103 C104 C105 123.4(11) yes
C103 C104 H1041 118.1 no
C105 C104 H1041 118.5 no
C104 C105 N1 119.4(10) yes
C104 C105 H1051 121.1 no
N1 C105 H1051 119.5 no
C103 C106 C107 116.0(10) yes
C103 C106 H1061 108.5 no
C107 C106 H1061 107.5 no
C103 C106 H1062 107.6 no
C107 C106 H1062 107.9 no
H1061 C106 H1062 109.2 no
C106 C107 C108 120.2(15) yes
C106 C107 C112 121.5(15) yes
C108 C107 C112 118.2(12) yes
C107 C108 C109 119.5(12) yes
C107 C108 H1081 119.8 no
C109 C108 H1081 120.6 no
C108 C109 C110 120.8(12) yes
C108 C109 H1091 120.8 no
C110 C109 H1091 118.3 no
N102 C110 C109 118.5(15) yes
N102 C110 C111 120.5(15) yes
C109 C110 C111 121.0(11) yes
C110 C111 C112 119.2(12) yes
C110 C111 H1111 119.5 no
C112 C111 H1111 121.3 no
C107 C112 C111 121.3(13) yes
C107 C112 H1121 118.1 no
C111 C112 H1121 120.6 no
N201 C201 C202 118.6(10) yes
N201 C201 H2011 120.6 no
C202 C201 H2011 120.8 no
C201 C202 C203 122.8(11) yes
C201 C202 H2021 119.2 no
C203 C202 H2021 117.9 no
C202 C203 C204 115.7(11) yes
C202 C203 C206 122.1(11) yes
C204 C203 C206 122.2(10) yes
C203 C204 C205 120.0(10) yes
C203 C204 H2041 119.9 no
C205 C204 H2041 120.0 no
C204 C205 N201 120.8(10) yes
C204 C205 H2051 120.3 no
N201 C205 H2051 118.9 no
C203 C206 C207 115.5(10) yes
C203 C206 H2061 108.8 no
C207 C206 H2061 109.2 no
C203 C206 H2062 107.4 no
C207 C206 H2062 106.2 no
H2061 C206 H2062 109.8 no
C206 C207 C208 120.8(14) yes
C206 C207 C212 119.9(13) yes
C208 C207 C212 119.3(11) yes
C207 C208 C209 120.7(12) yes
C207 C208 H2081 118.1 no
C209 C208 H2081 121.2 no
C208 C209 C210 119.7(12) yes
C208 C209 H2091 120.5 no
C210 C209 H2091 119.7 no
N202 C210 C209 123.2(20) yes
N202 C210 C211 115(2) yes
C209 C210 C211 122.1(14) yes
C210 C211 C212 118.2(14) yes
C210 C211 H2111 119.9 no
C212 C211 H2111 121.8 no
C211 C212 C207 120.0(13) yes
C211 C212 H2121 120.3 no
C207 C212 H2121 119.6 no

loop_
_geom_bond_atom_site_label_1
_geom_bond_atom_site_label_2
_geom_bond_distance
_geom_bond_publ_flag
Ru1 Cl1 2.370(2) yes
Ru1 Cl2 2.352(3) yes
Ru1 Cl3 2.344(3) yes
Ru1 Cl4 2.337(3) yes
Ru1 S1 2.297(3) yes
Ru1 N1 2.122(8) yes
S1 O1 1.478(7) yes
S1 C1 1.757(10) yes
S1 C2 1.761(11) yes
O101 N102 1.208(14) yes
O102 N102 1.217(14) yes
O201 N202 1.12(3) yes
O202 N202 1.26(3) yes
N1 C101 1.313(12) yes
N1 C105 1.353(11) yes
N102 C110 1.443(16) yes
N201 C201 1.315(14) yes
N201 C205 1.311(12) yes
N201 H2012 0.950 no
N202 C210 1.46(2) yes
C1 H11 0.950 no
C1 H12 0.950 no
C1 H13 0.950 no
C2 H21 0.950 no
C2 H22 0.950 no
C2 H23 0.950 no
C101 C102 1.379(14) yes
C101 H1011 0.936 no
C102 C103 1.386(15) yes
C102 H1021 0.935 no
C103 C104 1.322(14) yes
C103 C106 1.520(15) yes
C104 C105 1.374(13) yes
C104 H1041 0.927 no
C105 H1051 0.928 no
C106 C107 1.505(15) yes
C106 H1061 0.960 no
C106 H1062 0.968 no
C107 C108 1.408(16) yes
C107 C112 1.390(15) yes
C108 C109 1.360(16) yes
C108 H1081 0.930 no
C109 C110 1.362(15) yes
C109 H1091 0.928 no
C110 C111 1.369(14) yes
C111 C112 1.362(16) yes
C111 H1111 0.940 no
C112 H1121 0.925 no
C201 C202 1.362(15) yes
C201 H2011 0.930 no
C202 C203 1.358(15) yes
C202 H2021 0.935 no
C203 C204 1.389(14) yes
C203 C206 1.525(14) yes
C204 C205 1.361(13) yes
C204 H2041 0.929 no
C205 H2051 0.927 no
C206 C207 1.478(14) yes
C206 H2061 0.972 no
C206 H2062 0.970 no
C207 C208 1.369(15) yes
C207 C212 1.371(15) yes
C208 C209 1.362(15) yes
C208 H2081 0.931 no
C209 C210 1.348(17) yes
C209 H2091 0.937 no
C210 C211 1.353(16) yes
C211 C212 1.404(17) yes
C211 H2111 0.934 no
C212 H2121 0.931 no
